data_4301993
loop_
_publ_author_name
'Jamie S. Ritch'
'Tristram Chivers'

_publ_section_title
;
Group 11 Complexes of the P,Te-Centered Ligand [TePiPr2NPiPr2]-:
Synthesis, Structures, and Insertion Reactions of the Copper(I) Complex
with Chalcogens
;
_journal_name_full 'Inorganic Chemistry'
_journal_page_first 3857
_journal_page_last 3865
_journal_paper_doi 10.1021/ic802428b
_journal_volume 48
_journal_year 2009
_chemical_formula_moiety 'C36 H84 Cu3 N3 O3 P6 Te3'
_chemical_formula_sum 'C36 H84 Cu3 N3 O3 P6 Te3'
_chemical_formula_weight 1366.30
_chemical_name_systematic
; 
 ? 
;
_space_group_IT_number 2
_symmetry_cell_setting triclinic
_symmetry_space_group_name_Hall '-P 1'
_symmetry_space_group_name_H-M 'P -1'
_atom_sites_solution_hydrogens geom
_atom_sites_solution_primary direct
_atom_sites_solution_secondary difmap
_audit_creation_method SHELXL-97
_cell_angle_alpha 108.465(30)
_cell_angle_beta 105.978(30)
_cell_angle_gamma 108.983(30)
_cell_formula_units_Z 2
_cell_length_a 14.4878(29)
_cell_length_b 15.2199(30)
_cell_length_c 15.4833(31)
_cell_measurement_reflns_used 43382
_cell_measurement_temperature 173(2)
_cell_measurement_theta_max 25.03
_cell_measurement_theta_min 2.80
_cell_volume 2776.5(17)
_computing_cell_refinement 'Nonius DENZO'
_computing_data_collection 'Nonius COLLECT'
_computing_data_reduction 'Nonius DENZO'
_computing_molecular_graphics 'Bruker SHELXTL'
_computing_publication_material 'Bruker SHELXTL'
_computing_structure_refinement 'SHELXL-97 (Sheldrick, 1997)'
_computing_structure_solution 'SHELXS-97 (Sheldrick, 1990)'
_diffrn_ambient_temperature 173(2)
_diffrn_measured_fraction_theta_full 0.997
_diffrn_measured_fraction_theta_max 0.997
_diffrn_measurement_device_type 'Nonius KappaCCD'
_diffrn_measurement_method 'phi\omega scans'
_diffrn_radiation_monochromator graphite
_diffrn_radiation_source 'fine-focus sealed tube'
_diffrn_radiation_type MoK\a
_diffrn_radiation_wavelength 0.71073
_diffrn_reflns_av_R_equivalents 0.0379
_diffrn_reflns_av_sigmaI/netI 0.0536
_diffrn_reflns_limit_h_max 17
_diffrn_reflns_limit_h_min -16
_diffrn_reflns_limit_k_max 18
_diffrn_reflns_limit_k_min -18
_diffrn_reflns_limit_l_max 18
_diffrn_reflns_limit_l_min -18
_diffrn_reflns_number 43382
_diffrn_reflns_theta_full 25.03
_diffrn_reflns_theta_max 25.03
_diffrn_reflns_theta_min 2.80
_exptl_absorpt_coefficient_mu 2.889
_exptl_absorpt_correction_T_max 0.8932
_exptl_absorpt_correction_T_min 0.5440
_exptl_absorpt_correction_type integration
_exptl_absorpt_process_details 'HKL Scalepack (Otwinowski & Minor 1997)'
_exptl_crystal_colour colourless
_exptl_crystal_density_diffrn 1.634
_exptl_crystal_density_method 'not measured'
_exptl_crystal_description prism
_exptl_crystal_F_000 1356
_exptl_crystal_size_max 0.24
_exptl_crystal_size_mid 0.04
_exptl_crystal_size_min 0.04
_refine_diff_density_max 3.210
_refine_diff_density_min -0.988
_refine_diff_density_rms 0.132
_refine_ls_extinction_method none
_refine_ls_goodness_of_fit_ref 1.029
_refine_ls_hydrogen_treatment constr
_refine_ls_matrix_type full
_refine_ls_number_parameters 481
_refine_ls_number_reflns 9787
_refine_ls_number_restraints 8
_refine_ls_restrained_S_all 1.029
_refine_ls_R_factor_all 0.0815
_refine_ls_R_factor_gt 0.0526
_refine_ls_shift/su_max 0.001
_refine_ls_shift/su_mean 0.000
_refine_ls_structure_factor_coef Fsqd
_refine_ls_weighting_details 'calc w=1/[\s^2^(Fo^2^)+(0.0497P)^2^+17.1004P] where P=(Fo^2^+2Fc^2^)/3'
_refine_ls_weighting_scheme calc
_refine_ls_wR_factor_gt 0.1174
_refine_ls_wR_factor_ref 0.1309
_reflns_number_gt 7101
_reflns_number_total 9787
_reflns_threshold_expression >2sigma(I)
_cod_data_source_file ic802428b_si_001_4.cif
_cod_data_source_block compound9
_cod_depositor_comments
;
The following automatic conversions were performed:
'_symmetry_cell_setting' value 'Triclinic' changed to 'triclinic'
according to '/home/saulius/struct/CIF-dictionaries/cif_core.dic'
dictionary named 'cif_core.dic' version 2.4.1 from 2010-06-29.

Automatic conversion script
Id: cif_fix_enum 1527 2010-12-29 10:47:43Z saulius 
;
_cod_original_cell_volume 2776.4(17)
_cod_database_code 4301993

loop_
_symmetry_equiv_pos_as_xyz
'x, y, z'
'-x, -y, -z'

loop_
_atom_site_label
_atom_site_type_symbol
_atom_site_fract_x
_atom_site_fract_y
_atom_site_fract_z
_atom_site_U_iso_or_equiv
_atom_site_adp_type
_atom_site_occupancy
_atom_site_symmetry_multiplicity
_atom_site_calc_flag
_atom_site_refinement_flags
_atom_site_disorder_assembly
_atom_site_disorder_group
Te1 Te 0.38389(4) 0.51132(4) 0.41220(4) 0.03374(14) Uani 1 1 d . . .
P1 P 0.24956(17) 0.52803(16) 0.28841(16) 0.0412(5) Uani 1 1 d . . .
C1 C 0.2271(9) 0.6638(8) 0.4405(8) 0.069(3) Uani 1 1 d . . .
H1A H 0.2305 0.7324 0.4721 0.103 Uiso 1 1 calc R . .
H1B H 0.2778 0.6549 0.4896 0.103 Uiso 1 1 calc R . .
H1C H 0.1539 0.6098 0.4167 0.103 Uiso 1 1 calc R . .
C2 C 0.2562(7) 0.6551(7) 0.3528(7) 0.053(2) Uani 1 1 d . . .
H2A H 0.2020 0.6629 0.3036 0.064 Uiso 1 1 calc R . .
C3 C 0.3649(8) 0.7416(7) 0.3855(8) 0.069(3) Uani 1 1 d . . .
H3A H 0.3657 0.8086 0.4187 0.103 Uiso 1 1 calc R . .
H3B H 0.3797 0.7377 0.3267 0.103 Uiso 1 1 calc R . .
H3C H 0.4202 0.7349 0.4325 0.103 Uiso 1 1 calc R . .
C4 C 0.1002(7) 0.3211(7) 0.1936(7) 0.060(3) Uani 1 1 d . . .
H4A H 0.0285 0.2697 0.1775 0.090 Uiso 1 1 calc R . .
H4B H 0.1550 0.3073 0.2322 0.090 Uiso 1 1 calc R . .
H4C H 0.1068 0.3167 0.1312 0.090 Uiso 1 1 calc R . .
C5 C 0.1163(6) 0.4300(7) 0.2556(7) 0.051(2) Uani 1 1 d . . .
H5A H 0.1111 0.4329 0.3195 0.061 Uiso 1 1 calc R . .
C6 C 0.0271(8) 0.4520(8) 0.2001(8) 0.079(3) Uani 1 1 d . . .
H6A H -0.0434 0.3983 0.1839 0.118 Uiso 1 1 calc R . .
H6B H 0.0316 0.4515 0.1380 0.118 Uiso 1 1 calc R . .
H6C H 0.0364 0.5201 0.2431 0.118 Uiso 1 1 calc R . .
N1 N 0.2664(6) 0.5249(5) 0.1906(5) 0.0530(19) Uani 1 1 d . . .
P2 P 0.3230(3) 0.4708(2) 0.13202(19) 0.0665(8) Uani 1 1 d . . .
C7 C 0.119(2) 0.371(3) -0.038(3) 0.162(15) Uiso 0.50 1 d PD A 1
H7A H 0.0840 0.3551 -0.1086 0.243 Uiso 0.50 1 calc PR A 1
H7B H 0.0943 0.4140 0.0020 0.243 Uiso 0.50 1 calc PR A 1
H7C H 0.1011 0.3062 -0.0315 0.243 Uiso 0.50 1 calc PR A 1
C8 C 0.237(2) 0.4282(18) -0.0014(17) 0.071(7) Uiso 0.50 1 d PD A 1
H8A H 0.2551 0.4893 -0.0165 0.085 Uiso 0.50 1 calc PR A 1
C9 C 0.251(2) 0.3426(18) -0.0750(18) 0.090(7) Uiso 0.50 1 d PD A 1
H9A H 0.2018 0.3208 -0.1440 0.135 Uiso 0.50 1 calc PR A 1
H9B H 0.2341 0.2829 -0.0599 0.135 Uiso 0.50 1 calc PR A 1
H9C H 0.3253 0.3697 -0.0678 0.135 Uiso 0.50 1 calc PR A 1
C7A C 0.190(2) 0.344(2) -0.048(2) 0.110(9) Uiso 0.50 1 d PD A 2
H7D H 0.1576 0.3226 -0.1204 0.165 Uiso 0.50 1 calc PR A 2
H7E H 0.1350 0.3433 -0.0221 0.165 Uiso 0.50 1 calc PR A 2
H7F H 0.2167 0.2958 -0.0358 0.165 Uiso 0.50 1 calc PR A 2
C8A C 0.283(2) 0.4545(17) 0.006(2) 0.087(8) Uiso 0.50 1 d PD A 2
H8D H 0.3415 0.4642 -0.0188 0.104 Uiso 0.50 1 calc PR A 2
C9A C 0.2166(17) 0.5143(16) -0.0143(17) 0.074(6) Uiso 0.50 1 d PD A 2
H9D H 0.1926 0.5016 -0.0847 0.111 Uiso 0.50 1 calc PR A 2
H9E H 0.2615 0.5889 0.0294 0.111 Uiso 0.50 1 calc PR A 2
H9F H 0.1537 0.4899 0.0001 0.111 Uiso 0.50 1 calc PR A 2
C10 C 0.5454(16) 0.5375(15) 0.1738(16) 0.160(7) Uani 1 1 d . . .
H10A H 0.6161 0.5977 0.2045 0.240 Uiso 1 1 calc R A .
H10B H 0.5267 0.4971 0.1028 0.240 Uiso 1 1 calc R . .
H10C H 0.5477 0.4940 0.2086 0.240 Uiso 1 1 calc R . .
C11 C 0.4657(15) 0.5725(12) 0.1821(16) 0.135(7) Uani 1 1 d . A .
H11A H 0.4874 0.6043 0.2562 0.162 Uiso 1 1 calc R . .
C12 C 0.4725(16) 0.6607(12) 0.1591(15) 0.145(7) Uani 1 1 d . . .
H12A H 0.5482 0.7114 0.1872 0.218 Uiso 1 1 calc R A .
H12B H 0.4336 0.6938 0.1885 0.218 Uiso 1 1 calc R . .
H12C H 0.4403 0.6356 0.0861 0.218 Uiso 1 1 calc R . .
O1 O 0.3305(6) 0.3780(5) 0.1417(4) 0.0610(17) Uani 1 1 d . A .
Cu1 Cu 0.40209(9) 0.38524(8) 0.27556(8) 0.0493(3) Uani 1 1 d . . .
Te2 Te 0.50978(4) 0.28903(4) 0.29737(4) 0.04184(15) Uani 1 1 d . A .
P3 P 0.43130(18) 0.14471(17) 0.12706(16) 0.0448(5) Uani 1 1 d . . .
C13 C 0.6312(8) 0.1634(8) 0.1404(8) 0.066(3) Uani 1 1 d . . .
H13A H 0.6846 0.1747 0.1124 0.099 Uiso 1 1 calc R A .
H13B H 0.6093 0.0950 0.1399 0.099 Uiso 1 1 calc R . .
H13C H 0.6629 0.2174 0.2096 0.099 Uiso 1 1 calc R . .
C14 C 0.5348(7) 0.1679(7) 0.0783(6) 0.052(2) Uani 1 1 d . A .
H14A H 0.5030 0.1103 0.0091 0.062 Uiso 1 1 calc R . .
C15 C 0.5654(10) 0.2680(8) 0.0695(8) 0.074(3) Uani 1 1 d . . .
H15A H 0.6192 0.2766 0.0419 0.111 Uiso 1 1 calc R A .
H15B H 0.5955 0.3263 0.1361 0.111 Uiso 1 1 calc R . .
H15C H 0.5014 0.2664 0.0248 0.111 Uiso 1 1 calc R . .
C16 C 0.2848(9) 0.0818(8) -0.0655(7) 0.072(3) Uani 1 1 d . . .
H16A H 0.2259 0.0884 -0.1081 0.107 Uiso 1 1 calc R A .
H16B H 0.2602 0.0095 -0.0762 0.107 Uiso 1 1 calc R . .
H16C H 0.3459 0.1019 -0.0830 0.107 Uiso 1 1 calc R . .
C17 C 0.3197(7) 0.1531(7) 0.0455(6) 0.054(2) Uani 1 1 d . A .
H17A H 0.3459 0.2262 0.0544 0.065 Uiso 1 1 calc R . .
C18 C 0.2252(7) 0.1289(8) 0.0741(7) 0.061(3) Uani 1 1 d . . .
H18A H 0.1673 0.1349 0.0295 0.092 Uiso 1 1 calc R A .
H18B H 0.2486 0.1783 0.1437 0.092 Uiso 1 1 calc R . .
H18C H 0.1988 0.0581 0.0677 0.092 Uiso 1 1 calc R . .
N2 N 0.3953(6) 0.0309(5) 0.1198(5) 0.0495(18) Uani 1 1 d . A .
P4 P 0.35770(18) -0.01702(18) 0.18942(17) 0.0490(6) Uani 1 1 d . . .
C19 C 0.2239(12) -0.2122(10) 0.1604(11) 0.110(5) Uani 1 1 d . . .
H19A H 0.1744 -0.2848 0.1120 0.166 Uiso 1 1 calc R A .
H19B H 0.1863 -0.1815 0.1944 0.166 Uiso 1 1 calc R . .
H19C H 0.2854 -0.2091 0.2101 0.166 Uiso 1 1 calc R . .
C20 C 0.2637(8) -0.1519(7) 0.1054(8) 0.066(3) Uani 1 1 d . A .
H20A H 0.3015 -0.1847 0.0711 0.079 Uiso 1 1 calc R . .
C21 C 0.1694(10) -0.1593(9) 0.0259(10) 0.107(5) Uani 1 1 d . . .
H21A H 0.1199 -0.2325 -0.0203 0.160 Uiso 1 1 calc R A .
H21B H 0.1955 -0.1236 -0.0115 0.160 Uiso 1 1 calc R . .
H21C H 0.1317 -0.1267 0.0579 0.160 Uiso 1 1 calc R . .
C22 C 0.4788(13) 0.0075(13) 0.3787(11) 0.043(4) Uiso 0.50 1 d PD A 1
H22A H 0.5486 0.0202 0.4250 0.064 Uiso 0.50 1 calc PR A 1
H22B H 0.4232 -0.0596 0.3639 0.064 Uiso 0.50 1 calc PR A 1
H22C H 0.4608 0.0628 0.4096 0.064 Uiso 0.50 1 calc PR A 1
C23 C 0.4847(14) 0.0062(15) 0.2803(11) 0.040(4) Uiso 0.50 1 d PD A 1
H23A H 0.5338 0.0801 0.3009 0.048 Uiso 0.50 1 calc PR A 1
C24 C 0.5388(19) -0.0536(18) 0.2346(18) 0.057(7) Uiso 0.50 1 d PD A 1
H24A H 0.6063 -0.0374 0.2873 0.085 Uiso 0.50 1 calc PR A 1
H24B H 0.5540 -0.0337 0.1838 0.085 Uiso 0.50 1 calc PR A 1
H24C H 0.4909 -0.1283 0.2030 0.085 Uiso 0.50 1 calc PR A 1
C22A C 0.514(2) -0.088(2) 0.214(2) 0.074(8) Uiso 0.50 1 d PD A 2
H22D H 0.5645 -0.1015 0.2575 0.111 Uiso 0.50 1 calc PR A 2
H22E H 0.5526 -0.0381 0.1935 0.111 Uiso 0.50 1 calc PR A 2
H22F H 0.4607 -0.1530 0.1538 0.111 Uiso 0.50 1 calc PR A 2
C24A C 0.542(2) 0.0602(18) 0.3580(19) 0.100(8) Uiso 0.50 1 d PD A 2
H24D H 0.5953 0.0484 0.4018 0.150 Uiso 0.50 1 calc PR A 2
H24E H 0.5087 0.0926 0.3961 0.150 Uiso 0.50 1 calc PR A 2
H24F H 0.5785 0.1061 0.3329 0.150 Uiso 0.50 1 calc PR A 2
C23A C 0.4561(17) -0.0436(18) 0.2695(15) 0.068(6) Uiso 0.50 1 d PD A 2
H23B H 0.4193 -0.0918 0.2940 0.082 Uiso 0.50 1 calc PR A 2
O2 O 0.3035(5) 0.0296(5) 0.2477(5) 0.0600(17) Uani 1 1 d . A .
Cu2 Cu 0.37330(8) 0.18236(8) 0.34047(8) 0.0480(3) Uani 1 1 d . . .
Te3 Te 0.33638(4) 0.24810(4) 0.48962(4) 0.04089(15) Uani 1 1 d . A .
P5 P 0.14976(17) 0.11617(18) 0.4314(2) 0.0484(6) Uani 1 1 d . . .
C25 C 0.0844(7) 0.0831(7) 0.2332(7) 0.059(3) Uani 1 1 d . . .
H25A H 0.0596 0.0347 0.1629 0.089 Uiso 1 1 calc R A .
H25B H 0.1527 0.1428 0.2543 0.089 Uiso 1 1 calc R . .
H25C H 0.0305 0.1070 0.2401 0.089 Uiso 1 1 calc R . .
C26 C 0.1006(7) 0.0288(6) 0.2982(8) 0.056(2) Uani 1 1 d . A .
H26A H 0.1566 0.0062 0.2905 0.067 Uiso 1 1 calc R . .
C27 C -0.0046(7) -0.0699(7) 0.2627(9) 0.072(3) Uani 1 1 d . . .
H27A H -0.0286 -0.1156 0.1917 0.107 Uiso 1 1 calc R A .
H27B H -0.0605 -0.0499 0.2710 0.107 Uiso 1 1 calc R . .
H27C H 0.0089 -0.1066 0.3028 0.107 Uiso 1 1 calc R . .
C28 C 0.2021(11) 0.1054(11) 0.6106(11) 0.096(4) Uani 1 1 d . . .
H28A H 0.2056 0.0627 0.6461 0.143 Uiso 1 1 calc R A .
H28B H 0.1553 0.1368 0.6242 0.143 Uiso 1 1 calc R . .
H28C H 0.2746 0.1602 0.6337 0.143 Uiso 1 1 calc R . .
C29 C 0.1574(7) 0.0383(8) 0.4994(9) 0.061(3) Uani 1 1 d . A .
H29A H 0.0821 -0.0141 0.4777 0.074 Uiso 1 1 calc R . .
C30 C 0.2210(9) -0.0210(9) 0.4771(11) 0.086(4) Uani 1 1 d . . .
H30A H 0.2222 -0.0607 0.5161 0.130 Uiso 1 1 calc R A .
H30B H 0.2949 0.0281 0.4957 0.130 Uiso 1 1 calc R . .
H30C H 0.1871 -0.0687 0.4053 0.130 Uiso 1 1 calc R . .
N3 N 0.0682(5) 0.1607(6) 0.4509(6) 0.0538(19) Uani 1 1 d . A .
P6 P 0.06602(17) 0.26788(17) 0.46072(18) 0.0454(5) Uani 1 1 d . . .
C31 C -0.0892(8) 0.3322(7) 0.4024(9) 0.072(3) Uani 1 1 d . . .
H31A H -0.1658 0.3149 0.3763 0.108 Uiso 1 1 calc R A .
H31B H -0.0598 0.3490 0.3566 0.108 Uiso 1 1 calc R . .
H31C H -0.0506 0.3921 0.4689 0.108 Uiso 1 1 calc R . .
C32 C -0.0757(7) 0.2387(6) 0.4109(7) 0.049(2) Uani 1 1 d . A .
H32A H -0.1055 0.2231 0.4583 0.059 Uiso 1 1 calc R . .
C33 C -0.1394(7) 0.1446(8) 0.3091(8) 0.072(3) Uani 1 1 d . . .
H33A H -0.2153 0.1301 0.2846 0.108 Uiso 1 1 calc R A .
H33B H -0.1330 0.0845 0.3151 0.108 Uiso 1 1 calc R . .
H33C H -0.1111 0.1586 0.2617 0.108 Uiso 1 1 calc R . .
C34 C 0.1734(16) 0.4636(11) 0.6226(12) 0.149(7) Uani 1 1 d . . .
H34A H 0.2048 0.5011 0.6960 0.223 Uiso 1 1 calc R A .
H34B H 0.1170 0.4815 0.5937 0.223 Uiso 1 1 calc R . .
H34C H 0.2295 0.4833 0.5989 0.223 Uiso 1 1 calc R . .
C35 C 0.1279(11) 0.3549(8) 0.5922(8) 0.087(4) Uani 1 1 d . A .
H35A H 0.1938 0.3453 0.6162 0.104 Uiso 1 1 calc R . .
C36 C 0.0671(11) 0.3159(10) 0.6508(8) 0.090(4) Uani 1 1 d . . .
H36A H 0.1051 0.3659 0.7220 0.134 Uiso 1 1 calc R A .
H36B H 0.0638 0.2484 0.6435 0.134 Uiso 1 1 calc R . .
H36C H -0.0061 0.3085 0.6239 0.134 Uiso 1 1 calc R . .
O3 O 0.1180(4) 0.3223(5) 0.4086(5) 0.0534(16) Uani 1 1 d . A .
Cu3 Cu 0.27162(8) 0.36145(8) 0.43042(8) 0.0466(3) Uani 1 1 d . . .

loop_
_atom_site_aniso_label
_atom_site_aniso_U_11
_atom_site_aniso_U_22
_atom_site_aniso_U_33
_atom_site_aniso_U_23
_atom_site_aniso_U_13
_atom_site_aniso_U_12
Te1 0.0321(3) 0.0301(3) 0.0336(3) 0.0115(2) 0.0100(2) 0.0140(2)
P1 0.0479(12) 0.0379(11) 0.0354(11) 0.0150(9) 0.0109(10) 0.0235(10)
C1 0.077(7) 0.072(7) 0.069(7) 0.022(6) 0.033(6) 0.055(6)
C2 0.060(6) 0.049(5) 0.046(5) 0.015(4) 0.009(4) 0.038(5)
C3 0.079(7) 0.041(5) 0.069(7) 0.013(5) 0.021(6) 0.028(5)
C4 0.052(5) 0.049(5) 0.048(5) 0.012(4) 0.001(4) 0.014(4)
C5 0.042(5) 0.050(5) 0.054(5) 0.023(4) 0.010(4) 0.022(4)
C6 0.054(6) 0.074(7) 0.078(7) 0.029(6) -0.007(5) 0.029(5)
N1 0.072(5) 0.049(4) 0.038(4) 0.019(3) 0.017(4) 0.034(4)
P2 0.110(2) 0.0685(17) 0.0473(14) 0.0327(13) 0.0426(15) 0.0554(17)
C10 0.171(18) 0.165(18) 0.180(19) 0.089(16) 0.105(16) 0.079(15)
C11 0.188(16) 0.118(12) 0.25(2) 0.132(14) 0.183(17) 0.114(12)
C12 0.201(19) 0.103(12) 0.196(19) 0.099(13) 0.122(16) 0.077(12)
O1 0.097(5) 0.058(4) 0.037(3) 0.019(3) 0.026(3) 0.048(4)
Cu1 0.0602(7) 0.0481(6) 0.0426(6) 0.0167(5) 0.0215(5) 0.0313(5)
Te2 0.0438(3) 0.0406(3) 0.0333(3) 0.0076(2) 0.0140(2) 0.0209(2)
P3 0.0504(13) 0.0450(12) 0.0338(11) 0.0090(10) 0.0129(10) 0.0283(11)
C13 0.062(6) 0.073(7) 0.070(7) 0.030(6) 0.036(6) 0.034(5)
C14 0.067(6) 0.066(6) 0.032(4) 0.016(4) 0.026(4) 0.041(5)
C15 0.102(9) 0.084(8) 0.070(7) 0.045(6) 0.055(7) 0.055(7)
C16 0.088(8) 0.075(7) 0.038(5) 0.007(5) 0.007(5) 0.056(6)
C17 0.064(6) 0.054(5) 0.030(4) 0.007(4) 0.006(4) 0.035(5)
C18 0.052(5) 0.066(6) 0.051(6) 0.008(5) 0.010(5) 0.037(5)
N2 0.057(4) 0.041(4) 0.035(4) 0.002(3) 0.011(3) 0.025(3)
P4 0.0470(13) 0.0448(12) 0.0410(12) 0.0079(10) 0.0100(10) 0.0230(11)
C19 0.121(11) 0.067(8) 0.118(12) 0.033(8) 0.045(10) 0.028(8)
C20 0.077(7) 0.037(5) 0.068(7) 0.011(5) 0.025(6) 0.025(5)
C21 0.079(8) 0.057(7) 0.094(9) 0.003(6) -0.017(7) 0.003(6)
O2 0.043(3) 0.054(4) 0.060(4) 0.005(3) 0.017(3) 0.020(3)
Cu2 0.0385(6) 0.0450(6) 0.0460(6) 0.0074(5) 0.0144(5) 0.0181(5)
Te3 0.0319(3) 0.0445(3) 0.0450(3) 0.0219(3) 0.0158(2) 0.0145(2)
P5 0.0341(11) 0.0480(13) 0.0753(16) 0.0366(12) 0.0265(11) 0.0206(10)
C25 0.043(5) 0.051(5) 0.056(6) 0.009(5) 0.012(4) 0.012(4)
C26 0.037(5) 0.038(5) 0.084(7) 0.022(5) 0.023(5) 0.016(4)
C27 0.040(5) 0.049(6) 0.099(8) 0.022(6) 0.022(5) 0.006(4)
C28 0.103(9) 0.129(11) 0.142(13) 0.111(11) 0.081(10) 0.075(9)
C29 0.045(5) 0.065(6) 0.107(9) 0.061(6) 0.040(6) 0.032(5)
C30 0.069(7) 0.088(8) 0.145(12) 0.080(9) 0.054(8) 0.048(7)
N3 0.040(4) 0.061(5) 0.080(5) 0.044(4) 0.034(4) 0.026(4)
P6 0.0362(11) 0.0456(12) 0.0553(14) 0.0267(11) 0.0176(11) 0.0170(10)
C31 0.061(6) 0.056(6) 0.103(9) 0.037(6) 0.033(6) 0.032(5)
C32 0.043(5) 0.048(5) 0.064(6) 0.025(5) 0.029(4) 0.024(4)
C33 0.040(5) 0.062(6) 0.086(8) 0.016(6) 0.006(5) 0.023(5)
C34 0.202(19) 0.081(10) 0.099(11) -0.002(8) 0.068(12) 0.030(11)
C35 0.110(9) 0.059(7) 0.051(6) 0.024(5) 0.015(6) 0.010(6)
C36 0.129(11) 0.090(9) 0.062(7) 0.032(7) 0.041(7) 0.063(8)
O3 0.037(3) 0.068(4) 0.065(4) 0.046(3) 0.022(3) 0.018(3)
Cu3 0.0356(5) 0.0511(6) 0.0496(6) 0.0274(5) 0.0163(5) 0.0124(5)

loop_
_atom_type_symbol
_atom_type_description
_atom_type_scat_dispersion_real
_atom_type_scat_dispersion_imag
_atom_type_scat_source
C C 0.0033 0.0016 'International Tables Vol C Tables 4.2.6.8 and 6.1.1.4'
H H 0.0000 0.0000 'International Tables Vol C Tables 4.2.6.8 and 6.1.1.4'
N N 0.0061 0.0033 'International Tables Vol C Tables 4.2.6.8 and 6.1.1.4'
P P 0.1023 0.0942 'International Tables Vol C Tables 4.2.6.8 and 6.1.1.4'
Cu Cu 0.3201 1.2651 'International Tables Vol C Tables 4.2.6.8 and 6.1.1.4'
Te Te -0.5308 1.6751 'International Tables Vol C Tables 4.2.6.8 and 6.1.1.4'
O O 0.0106 0.0060 'International Tables Vol C Tables 4.2.6.8 and 6.1.1.4'

loop_
_geom_angle_atom_site_label_1
_geom_angle_atom_site_label_2
_geom_angle_atom_site_label_3
_geom_angle
_geom_angle_site_symmetry_1
_geom_angle_site_symmetry_3
_geom_angle_publ_flag
P1 Te1 Cu3 102.98(7) . . ?
P1 Te1 Cu1 91.59(7) . . ?
Cu3 Te1 Cu1 88.10(5) . . ?
N1 P1 C5 111.0(4) . . ?
N1 P1 C2 106.3(4) . . ?
C5 P1 C2 107.3(4) . . ?
N1 P1 Te1 116.9(3) . . ?
C5 P1 Te1 108.3(3) . . ?
C2 P1 Te1 106.5(3) . . ?
C3 C2 C1 110.8(8) . . ?
C3 C2 P1 111.3(7) . . ?
C1 C2 P1 112.1(7) . . ?
C4 C5 C6 111.0(8) . . ?
C4 C5 P1 110.9(6) . . ?
C6 C5 P1 111.4(7) . . ?
P1 N1 P2 131.7(5) . . ?
O1 P2 N1 118.6(4) . . ?
O1 P2 C8A 112.9(7) . . ?
N1 P2 C8A 113.5(8) . . ?
O1 P2 C8 107.9(7) . . ?
N1 P2 C8 102.9(7) . . ?
O1 P2 C11 106.1(5) . . ?
N1 P2 C11 106.4(6) . . ?
C8A P2 C11 96.4(10) . . ?
C8 P2 C11 115.4(10) . . ?
C7 C8 C9 97(2) . . ?
C7 C8 P2 118(2) . . ?
C9 C8 P2 112.7(16) . . ?
C7A C8A C9A 98(2) . . ?
C7A C8A P2 98.9(19) . . ?
C9A C8A P2 110.8(18) . . ?
C10 C11 C12 116.0(14) . . ?
C10 C11 P2 117.7(12) . . ?
C12 C11 P2 112.9(13) . . ?
P2 O1 Cu1 121.4(4) . . ?
O1 Cu1 Te2 120.99(18) . . ?
O1 Cu1 Te1 112.28(18) . . ?
Te2 Cu1 Te1 126.49(5) . . ?
P3 Te2 Cu1 102.89(7) . . ?
P3 Te2 Cu2 90.71(8) . . ?
Cu1 Te2 Cu2 87.99(4) . . ?
N2 P3 C17 111.0(4) . . ?
N2 P3 C14 107.2(4) . . ?
C17 P3 C14 106.3(4) . . ?
N2 P3 Te2 116.2(3) . . ?
C17 P3 Te2 108.6(3) . . ?
C14 P3 Te2 107.0(3) . . ?
C13 C14 C15 111.6(9) . . ?
C13 C14 P3 110.9(6) . . ?
C15 C14 P3 112.1(7) . . ?
C18 C17 C16 111.2(8) . . ?
C18 C17 P3 111.7(6) . . ?
C16 C17 P3 110.7(6) . . ?
P3 N2 P4 131.9(4) . . ?
O2 P4 N2 118.6(4) . . ?
O2 P4 C20 107.8(4) . . ?
N2 P4 C20 105.2(4) . . ?
O2 P4 C23 107.5(5) . . ?
N2 P4 C23 102.4(6) . . ?
C20 P4 C23 115.7(7) . . ?
O2 P4 C23A 110.2(7) . . ?
N2 P4 C23A 116.2(8) . . ?
C20 P4 C23A 95.8(8) . . ?
C21 C20 C19 110.1(11) . . ?
C21 C20 P4 110.0(7) . . ?
C19 C20 P4 112.6(8) . . ?
C24 C23 C22 117.9(15) . . ?
C24 C23 P4 113.8(14) . . ?
C22 C23 P4 112.4(11) . . ?
C22A C23A C24A 106(2) . . ?
C22A C23A P4 111.3(17) . . ?
C24A C23A P4 107.8(17) . . ?
P4 O2 Cu2 121.4(4) . . ?
O2 Cu2 Te3 121.2(2) . . ?
O2 Cu2 Te2 112.60(19) . . ?
Te3 Cu2 Te2 125.92(6) . . ?
P5 Te3 Cu2 101.48(8) . . ?
P5 Te3 Cu3 91.86(6) . . ?
Cu2 Te3 Cu3 91.90(5) . . ?
N3 P5 C29 107.5(4) . . ?
N3 P5 C26 111.7(4) . . ?
C29 P5 C26 106.7(5) . . ?
N3 P5 Te3 115.6(3) . . ?
C29 P5 Te3 106.7(3) . . ?
C26 P5 Te3 108.2(3) . . ?
C25 C26 C27 110.7(8) . . ?
C25 C26 P5 111.6(6) . . ?
C27 C26 P5 111.1(7) . . ?
C28 C29 C30 110.6(9) . . ?
C28 C29 P5 110.3(7) . . ?
C30 C29 P5 113.7(8) . . ?
P5 N3 P6 131.4(4) . . ?
O3 P6 N3 118.6(4) . . ?
O3 P6 C35 108.5(5) . . ?
N3 P6 C35 107.1(5) . . ?
O3 P6 C32 107.8(4) . . ?
N3 P6 C32 106.1(4) . . ?
C35 P6 C32 108.4(6) . . ?
C33 C32 C31 109.6(8) . . ?
C33 C32 P6 111.2(6) . . ?
C31 C32 P6 111.0(6) . . ?
C34 C35 C36 116.3(12) . . ?
C34 C35 P6 118.7(9) . . ?
C36 C35 P6 113.2(8) . . ?
P6 O3 Cu3 123.0(3) . . ?
O3 Cu3 Te1 123.50(17) . . ?
O3 Cu3 Te3 110.98(17) . . ?
Te1 Cu3 Te3 125.38(5) . . ?

loop_
_geom_bond_atom_site_label_1
_geom_bond_atom_site_label_2
_geom_bond_distance
_geom_bond_site_symmetry_2
_geom_bond_publ_flag
Te1 P1 2.470(2) . ?
Te1 Cu3 2.4849(14) . ?
Te1 Cu1 2.5085(14) . ?
P1 N1 1.588(8) . ?
P1 C5 1.822(9) . ?
P1 C2 1.830(8) . ?
C1 C2 1.508(13) . ?
C2 C3 1.504(13) . ?
C4 C5 1.530(12) . ?
C5 C6 1.540(12) . ?
N1 P2 1.597(8) . ?
P2 O1 1.501(6) . ?
P2 C8A 1.79(3) . ?
P2 C8 1.86(2) . ?
P2 C11 1.883(17) . ?
C7 C8 1.481(19) . ?
C8 C9 1.543(17) . ?
C7A C8A 1.540(18) . ?
C8A C9A 1.564(18) . ?
C10 C11 1.44(2) . ?
C11 C12 1.475(18) . ?
O1 Cu1 1.995(6) . ?
Cu1 Te2 2.4903(13) . ?
Te2 P3 2.475(3) . ?
Te2 Cu2 2.5129(15) . ?
P3 N2 1.594(7) . ?
P3 C17 1.827(8) . ?
P3 C14 1.841(9) . ?
C13 C14 1.500(13) . ?
C14 C15 1.503(13) . ?
C16 C17 1.540(11) . ?
C17 C18 1.521(13) . ?
N2 P4 1.598(8) . ?
P4 O2 1.510(6) . ?
P4 C20 1.810(9) . ?
P4 C23 1.824(16) . ?
P4 C23A 1.86(2) . ?
C19 C20 1.523(16) . ?
C20 C21 1.510(15) . ?
C22 C23 1.543(15) . ?
C23 C24 1.518(16) . ?
C22A C23A 1.512(17) . ?
C24A C23A 1.529(17) . ?
O2 Cu2 2.012(6) . ?
Cu2 Te3 2.4870(14) . ?
Te3 P5 2.477(3) . ?
Te3 Cu3 2.5056(13) . ?
P5 N3 1.592(7) . ?
P5 C29 1.827(9) . ?
P5 C26 1.835(10) . ?
C25 C26 1.508(13) . ?
C26 C27 1.551(11) . ?
C28 C29 1.506(16) . ?
C29 C30 1.517(14) . ?
N3 P6 1.601(7) . ?
P6 O3 1.502(6) . ?
P6 C35 1.794(11) . ?
P6 C32 1.824(8) . ?
C31 C32 1.537(12) . ?
C32 C33 1.516(13) . ?
C34 C35 1.421(17) . ?
C35 C36 1.546(16) . ?
O3 Cu3 2.004(5) . ?
